data_1512018
loop_
_publ_author_name
'Reisberg, Solomon H.'
'Hurley, Harry J.'
'Mathers, Robert T.'
'Tanski, Joseph M.'
'Getzler, Yutan D. Y. L.'

_publ_contact_author 'Yutan D. Y. L. Getzler'
_publ_section_title
;
 Lactide Cyclopolymerization Kinetics, X-ray Structure, and Solution
 Dynamics of (tBu-SalAmEE)Al and a Cautionary Tale Of Polymetalate
 Formation
;
_journal_issue 9
_journal_name_full Macromolecules
_journal_page_first 3273
_journal_paper_doi 10.1021/ma400046x
_journal_volume 46
_journal_year 2013
_chemical_formula_moiety 'C34 H52 Al N O4'
_chemical_formula_sum 'C34 H52 Al N O4'
_chemical_formula_weight 565.75
_chemical_name_common '(N,N-Bis(3,5-di-tert-butyl-2-benzyloxy)-2-(2-aminoethoxy)ethoxy)aluminum [(tBu-SalAmEE)Al]'
_chemical_name_systematic ?
_space_group_IT_number 2
_symmetry_cell_setting triclinic
_symmetry_space_group_name_Hall '-P 1'
_symmetry_space_group_name_H-M 'P -1'
_atom_sites_solution_hydrogens geom
_atom_sites_solution_primary direct
_atom_sites_solution_secondary difmap
_audit_creation_method SHELXL-97
_cell_angle_alpha 102.7490(10)
_cell_angle_beta 113.6440(10)
_cell_angle_gamma 93.7200(10)
_cell_formula_units_Z 4
_cell_length_a 14.8694(9)
_cell_length_b 14.9782(10)
_cell_length_c 16.7758(11)
_cell_measurement_reflns_used 8512
_cell_measurement_temperature 125(2)
_cell_measurement_theta_max 28.88
_cell_measurement_theta_min 2.45
_cell_volume 3288.7(4)
_computing_cell_refinement 'Bruker SAINT'
_computing_data_collection 'Bruker APEX2'
_computing_data_reduction 'Bruker SAINT'
_computing_molecular_graphics 'Bruker SHELXTL'
_computing_publication_material 'Bruker SHELXTL'
_computing_structure_refinement 'SHELXL-97 (Sheldrick, 2008)'
_computing_structure_solution 'SHELXS-97 (Sheldrick, 2008)'
_diffrn_ambient_temperature 125(2)
_diffrn_measured_fraction_theta_full 0.996
_diffrn_measured_fraction_theta_max 0.996
_diffrn_measurement_device_type 'Bruker APEX-II CCD'
_diffrn_measurement_method '\f and \w scans'
_diffrn_radiation_monochromator graphite
_diffrn_radiation_source 'fine-focus sealed tube'
_diffrn_radiation_type MoK\a
_diffrn_radiation_wavelength 0.71073
_diffrn_reflns_av_R_equivalents 0.0911
_diffrn_reflns_av_sigmaI/netI 0.1356
_diffrn_reflns_limit_h_max 20
_diffrn_reflns_limit_h_min -20
_diffrn_reflns_limit_k_max 20
_diffrn_reflns_limit_k_min -20
_diffrn_reflns_limit_l_max 23
_diffrn_reflns_limit_l_min -23
_diffrn_reflns_number 50334
_diffrn_reflns_theta_full 29.57
_diffrn_reflns_theta_max 29.57
_diffrn_reflns_theta_min 1.89
_exptl_absorpt_coefficient_mu 0.098
_exptl_absorpt_correction_T_max 0.9971
_exptl_absorpt_correction_T_min 0.9528
_exptl_absorpt_correction_type empirical
_exptl_absorpt_process_details SADABS
_exptl_crystal_colour colorless
_exptl_crystal_density_diffrn 1.143
_exptl_crystal_density_method 'not measured'
_exptl_crystal_description needle
_exptl_crystal_F_000 1232
_exptl_crystal_size_max 0.50
_exptl_crystal_size_mid 0.07
_exptl_crystal_size_min 0.03
_refine_diff_density_max 1.307
_refine_diff_density_min -0.722
_refine_diff_density_rms 0.065
_refine_ls_extinction_method none
_refine_ls_goodness_of_fit_ref 1.014
_refine_ls_hydrogen_treatment constr
_refine_ls_matrix_type full
_refine_ls_number_parameters 745
_refine_ls_number_reflns 18393
_refine_ls_number_restraints 0
_refine_ls_restrained_S_all 1.014
_refine_ls_R_factor_all 0.1645
_refine_ls_R_factor_gt 0.0707
_refine_ls_shift/su_max 0.001
_refine_ls_shift/su_mean 0.000
_refine_ls_structure_factor_coef Fsqd
_refine_ls_weighting_details 'calc w=1/[\s^2^(Fo^2^)+(0.0741P)^2^+0.0000P] where P=(Fo^2^+2Fc^2^)/3'
_refine_ls_weighting_scheme calc
_refine_ls_wR_factor_gt 0.1473
_refine_ls_wR_factor_ref 0.1809
_reflns_number_gt 9051
_reflns_number_total 18393
_reflns_threshold_expression >2sigma(I)
_cod_data_source_file ma400046x_si_002.cif
_cod_data_source_block yg1447al
_cod_depositor_comments
;
The following automatic conversions were performed:

'_symmetry_cell_setting' value 'Triclinic' changed to 'triclinic'
according to the built-in table from CIF Core dictionary named
'cif_core.dic' version 2.4.1 from 2010-06-29.

Automatic conversion script
Id: cif_fix_values 2281 2013-09-26 08:29:07Z andrius 
;
_cod_original_sg_symbol_Hall -P1
_cod_original_sg_symbol_H-M P-1
_cod_database_code 1512018

loop_
_symmetry_equiv_pos_as_xyz
'x, y, z'
'-x, -y, -z'

loop_
_atom_site_label
_atom_site_type_symbol
_atom_site_fract_x
_atom_site_fract_y
_atom_site_fract_z
_atom_site_U_iso_or_equiv
_atom_site_adp_type
_atom_site_occupancy
_atom_site_symmetry_multiplicity
_atom_site_calc_flag
_atom_site_refinement_flags
Al1 Al 0.36072(6) 0.15056(5) 0.11029(5) 0.01990(18) Uani 1 1 d .
Al2 Al 0.62205(6) 0.91948(5) 0.31418(5) 0.02009(18) Uani 1 1 d .
O11 O 0.24433(12) 0.18291(12) 0.06040(11) 0.0236(4) Uani 1 1 d .
O12 O 0.46855(12) 0.23352(12) 0.15311(11) 0.0235(4) Uani 1 1 d .
O13 O 0.38252(13) 0.08782(12) 0.01830(12) 0.0288(4) Uani 1 1 d .
O14 O 0.33832(13) 0.02559(12) 0.12563(12) 0.0267(4) Uani 1 1 d .
O21 O 0.70465(13) 0.88730(12) 0.40735(11) 0.0236(4) Uani 1 1 d .
O22 O 0.50099(12) 0.88208(11) 0.30102(11) 0.0204(4) Uani 1 1 d .
O23 O 0.60646(14) 1.03458(13) 0.32074(17) 0.0462(6) Uani 1 1 d .
O24 O 0.73758(18) 0.96659(14) 0.28126(15) 0.0485(6) Uani 1 1 d .
N1 N 0.35926(14) 0.18099(14) 0.23881(13) 0.0184(4) Uani 1 1 d .
N2 N 0.61410(15) 0.80724(14) 0.21438(14) 0.0217(5) Uani 1 1 d .
C11 C 0.3595(2) -0.00956(19) -0.00678(19) 0.0311(7) Uani 1 1 d .
H11A H 0.4022 -0.0366 -0.0349 0.037 Uiso 1 1 calc R
H11B H 0.2890 -0.0305 -0.0513 0.037 Uiso 1 1 calc R
C12 C 0.3768(2) -0.04126(19) 0.07659(19) 0.0328(7) Uani 1 1 d .
H12A H 0.3402 -0.1050 0.0606 0.039 Uiso 1 1 calc R
H12B H 0.4486 -0.0399 0.1125 0.039 Uiso 1 1 calc R
C13 C 0.3466(2) 0.01410(18) 0.21118(18) 0.0264(6) Uani 1 1 d .
H13B H 0.4165 0.0135 0.2516 0.032 Uiso 1 1 calc R
H13C H 0.3047 -0.0444 0.2028 0.032 Uiso 1 1 calc R
C14 C 0.31010(19) 0.09689(18) 0.24884(18) 0.0239(6) Uani 1 1 d .
H14A H 0.2368 0.0896 0.2157 0.029 Uiso 1 1 calc R
H14B H 0.3269 0.1031 0.3134 0.029 Uiso 1 1 calc R
C15 C 0.30455(18) 0.26003(17) 0.24767(17) 0.0215(6) Uani 1 1 d .
H15A H 0.3388 0.3147 0.2406 0.026 Uiso 1 1 calc R
H15B H 0.3075 0.2765 0.3093 0.026 Uiso 1 1 calc R
C16 C 0.19714(18) 0.23951(17) 0.17988(17) 0.0196(5) Uani 1 1 d .
C17 C 0.12495(18) 0.26295(17) 0.20991(17) 0.0217(6) Uani 1 1 d .
H17A H 0.1440 0.2871 0.2728 0.026 Uiso 1 1 calc R
C18 C 0.02603(19) 0.25184(18) 0.15013(18) 0.0241(6) Uani 1 1 d .
C19 C -0.05608(19) 0.27940(18) 0.17940(19) 0.0268(6) Uani 1 1 d .
C21 C 0.6831(2) 1.0999(2) 0.3260(3) 0.0441(9) Uani 1 1 d .
H21A H 0.7366 1.1199 0.3884 0.053 Uiso 1 1 calc R
H21B H 0.6563 1.1554 0.3096 0.053 Uiso 1 1 calc R
C22 C 0.7232(3) 1.0550(2) 0.2625(2) 0.0479(9) Uani 1 1 d .
H22A H 0.6753 1.0471 0.1991 0.057 Uiso 1 1 calc R
H22B H 0.7870 1.0919 0.2741 0.057 Uiso 1 1 calc R
C23 C 0.7625(3) 0.8971(2) 0.2211(2) 0.0491(9) Uani 1 1 d .
H23A H 0.8161 0.8669 0.2565 0.059 Uiso 1 1 calc R
H23B H 0.7856 0.9265 0.1837 0.059 Uiso 1 1 calc R
C24 C 0.6719(2) 0.8290(2) 0.1639(2) 0.0344(7) Uani 1 1 d .
H24A H 0.6900 0.7710 0.1374 0.041 Uiso 1 1 calc R
H24B H 0.6292 0.8531 0.1136 0.041 Uiso 1 1 calc R
C25 C 0.65199(19) 0.73289(18) 0.25975(18) 0.0263(6) Uani 1 1 d .
H25A H 0.6503 0.6779 0.2135 0.032 Uiso 1 1 calc R
H25B H 0.6060 0.7142 0.2848 0.032 Uiso 1 1 calc R
C26 C 0.75579(18) 0.76002(17) 0.33445(17) 0.0215(6) Uani 1 1 d .
C27 C 0.82954(19) 0.70709(18) 0.33198(18) 0.0251(6) Uani 1 1 d .
H27A H 0.8145 0.6566 0.2805 0.030 Uiso 1 1 calc R
C28 C 0.92391(19) 0.72667(18) 0.40297(18) 0.0233(6) Uani 1 1 d .
C29 C 1.00298(19) 0.66707(19) 0.39798(19) 0.0272(6) Uani 1 1 d .
C110 C -0.0149(2) 0.3177(2) 0.2824(2) 0.0400(8) Uani 1 1 d .
H11C H 0.0160 0.2707 0.3116 0.060 Uiso 1 1 calc R
H11D H -0.0695 0.3331 0.2987 0.060 Uiso 1 1 calc R
H11E H 0.0349 0.3737 0.3027 0.060 Uiso 1 1 calc R
C111 C -0.1020(2) 0.3545(2) 0.1355(2) 0.0416(8) Uani 1 1 d .
H11F H -0.1329 0.3296 0.0696 0.062 Uiso 1 1 calc R
H11G H -0.0498 0.4079 0.1530 0.062 Uiso 1 1 calc R
H11H H -0.1527 0.3742 0.1557 0.062 Uiso 1 1 calc R
C112 C -0.1359(2) 0.1932(2) 0.1491(2) 0.0370(7) Uani 1 1 d .
H11I H -0.1048 0.1441 0.1745 0.055 Uiso 1 1 calc R
H11J H -0.1672 0.1712 0.0830 0.055 Uiso 1 1 calc R
H11K H -0.1866 0.2095 0.1706 0.055 Uiso 1 1 calc R
C113 C 0.00244(19) 0.21462(18) 0.05833(18) 0.0257(6) Uani 1 1 d .
H13A H -0.0651 0.2072 0.0161 0.031 Uiso 1 1 calc R
C114 C 0.07120(19) 0.18800(18) 0.02521(17) 0.0227(6) Uani 1 1 d .
C115 C 0.0388(2) 0.14405(19) -0.07614(18) 0.0283(6) Uani 1 1 d .
C116 C -0.0744(2) 0.1316(2) -0.1311(2) 0.0435(8) Uani 1 1 d .
H11L H -0.1082 0.0911 -0.1093 0.065 Uiso 1 1 calc R
H11M H -0.0917 0.1035 -0.1951 0.065 Uiso 1 1 calc R
H11N H -0.0957 0.1923 -0.1240 0.065 Uiso 1 1 calc R
C117 C 0.0680(2) 0.0470(2) -0.08973(19) 0.0351(7) Uani 1 1 d .
H11O H 0.1405 0.0527 -0.0577 0.053 Uiso 1 1 calc R
H11P H 0.0468 0.0186 -0.1543 0.053 Uiso 1 1 calc R
H11Q H 0.0354 0.0080 -0.0658 0.053 Uiso 1 1 calc R
C118 C 0.0880(2) 0.2066(2) -0.11413(19) 0.0372(7) Uani 1 1 d .
H11R H 0.1606 0.2157 -0.0807 0.056 Uiso 1 1 calc R
H11S H 0.0658 0.2669 -0.1078 0.056 Uiso 1 1 calc R
H11T H 0.0689 0.1770 -0.1782 0.056 Uiso 1 1 calc R
C119 C 0.17213(18) 0.20333(17) 0.08805(17) 0.0201(5) Uani 1 1 d .
C120 C 0.46374(18) 0.20929(18) 0.31178(17) 0.0221(6) Uani 1 1 d .
H12C H 0.5013 0.1581 0.3052 0.027 Uiso 1 1 calc R
H12D H 0.4616 0.2190 0.3713 0.027 Uiso 1 1 calc R
C121 C 0.51815(17) 0.29650(17) 0.30990(17) 0.0203(5) Uani 1 1 d .
C122 C 0.56740(18) 0.36940(18) 0.38826(17) 0.0218(6) Uani 1 1 d .
H12E H 0.5648 0.3641 0.4427 0.026 Uiso 1 1 calc R
C123 C 0.61998(18) 0.44927(18) 0.38842(17) 0.0218(6) Uani 1 1 d .
C124 C 0.67142(19) 0.53314(18) 0.47217(17) 0.0246(6) Uani 1 1 d .
C125 C 0.6135(2) 0.6131(2) 0.4569(2) 0.0408(8) Uani 1 1 d .
H12F H 0.6485 0.6683 0.5078 0.061 Uiso 1 1 calc R
H12G H 0.5466 0.5954 0.4522 0.061 Uiso 1 1 calc R
H12H H 0.6083 0.6268 0.4009 0.061 Uiso 1 1 calc R
C126 C 0.6763(3) 0.5098(2) 0.5579(2) 0.0452(8) Uani 1 1 d .
H12I H 0.7137 0.5632 0.6102 0.068 Uiso 1 1 calc R
H12J H 0.7096 0.4560 0.5658 0.068 Uiso 1 1 calc R
H12K H 0.6086 0.4954 0.5526 0.068 Uiso 1 1 calc R
C127 C 0.7784(2) 0.5653(2) 0.4871(2) 0.0391(8) Uani 1 1 d .
H12L H 0.8111 0.6167 0.5423 0.059 Uiso 1 1 calc R
H12M H 0.7771 0.5863 0.4354 0.059 Uiso 1 1 calc R
H12N H 0.8154 0.5136 0.4933 0.059 Uiso 1 1 calc R
C128 C 0.62307(18) 0.45242(18) 0.30663(17) 0.0220(6) Uani 1 1 d .
H12O H 0.6595 0.5063 0.3056 0.026 Uiso 1 1 calc R
C129 C 0.57590(18) 0.38131(17) 0.22694(17) 0.0195(5) Uani 1 1 d .
C130 C 0.58245(19) 0.38722(18) 0.13894(17) 0.0218(6) Uani 1 1 d .
C131 C 0.6562(2) 0.4722(2) 0.1544(2) 0.0380(8) Uani 1 1 d .
H13D H 0.6327 0.5289 0.1745 0.057 Uiso 1 1 calc R
H13E H 0.6612 0.4718 0.0978 0.057 Uiso 1 1 calc R
H13F H 0.7218 0.4706 0.2008 0.057 Uiso 1 1 calc R
C132 C 0.6191(2) 0.30037(19) 0.10218(18) 0.0272(6) Uani 1 1 d .
H13G H 0.5670 0.2458 0.0802 0.041 Uiso 1 1 calc R
H13H H 0.6793 0.2912 0.1506 0.041 Uiso 1 1 calc R
H13I H 0.6344 0.3089 0.0524 0.041 Uiso 1 1 calc R
C133 C 0.4801(2) 0.3954(2) 0.06973(19) 0.0331(7) Uani 1 1 d .
H13J H 0.4574 0.4498 0.0953 0.050 Uiso 1 1 calc R
H13K H 0.4323 0.3393 0.0548 0.050 Uiso 1 1 calc R
H13L H 0.4852 0.4023 0.0148 0.050 Uiso 1 1 calc R
C134 C 0.51942(18) 0.30320(17) 0.22875(16) 0.0201(5) Uani 1 1 d .
C210 C 1.0164(2) 0.6659(3) 0.3117(2) 0.0511(9) Uani 1 1 d .
H21C H 1.0375 0.7296 0.3125 0.077 Uiso 1 1 calc R
H21D H 0.9530 0.6391 0.2588 0.077 Uiso 1 1 calc R
H21E H 1.0672 0.6284 0.3088 0.077 Uiso 1 1 calc R
C211 C 0.9686(2) 0.5678(2) 0.3960(3) 0.0498(9) Uani 1 1 d .
H21F H 0.9619 0.5683 0.4519 0.075 Uiso 1 1 calc R
H21G H 1.0177 0.5292 0.3908 0.075 Uiso 1 1 calc R
H21H H 0.9040 0.5425 0.3441 0.075 Uiso 1 1 calc R
C212 C 1.1037(2) 0.7043(2) 0.4785(2) 0.0401(8) Uani 1 1 d .
H21I H 1.0980 0.7006 0.5340 0.060 Uiso 1 1 calc R
H21J H 1.1251 0.7692 0.4829 0.060 Uiso 1 1 calc R
H21K H 1.1528 0.6671 0.4705 0.060 Uiso 1 1 calc R
C213 C 0.94100(19) 0.80075(17) 0.47683(17) 0.0224(6) Uani 1 1 d .
H21L H 1.0048 0.8144 0.5266 0.027 Uiso 1 1 calc R
C214 C 0.87106(19) 0.85658(17) 0.48311(17) 0.0222(6) Uani 1 1 d .
C215 C 0.8933(2) 0.93395(18) 0.56882(17) 0.0243(6) Uani 1 1 d .
C216 C 1.0011(2) 0.9467(2) 0.63925(18) 0.0339(7) Uani 1 1 d .
H21M H 1.0466 0.9645 0.6142 0.051 Uiso 1 1 calc R
H21N H 1.0140 0.8882 0.6553 0.051 Uiso 1 1 calc R
H21O H 1.0118 0.9954 0.6934 0.051 Uiso 1 1 calc R
C217 C 0.8242(2) 0.9070(2) 0.61120(19) 0.0312(7) Uani 1 1 d .
H21P H 0.7546 0.8994 0.5677 0.047 Uiso 1 1 calc R
H21Q H 0.8370 0.9560 0.6658 0.047 Uiso 1 1 calc R
H21R H 0.8373 0.8485 0.6270 0.047 Uiso 1 1 calc R
C218 C 0.8773(2) 1.02848(18) 0.54878(19) 0.0325(7) Uani 1 1 d .
H21S H 0.9215 1.0455 0.5222 0.049 Uiso 1 1 calc R
H21T H 0.8923 1.0759 0.6051 0.049 Uiso 1 1 calc R
H21U H 0.8078 1.0243 0.5063 0.049 Uiso 1 1 calc R
C219 C 0.77685(19) 0.83606(17) 0.40888(17) 0.0210(6) Uani 1 1 d .
C220 C 0.50750(18) 0.77077(18) 0.14601(17) 0.0229(6) Uani 1 1 d .
H22C H 0.4821 0.8194 0.1156 0.027 Uiso 1 1 calc R
H22D H 0.5067 0.7166 0.0995 0.027 Uiso 1 1 calc R
C221 C 0.43753(18) 0.74210(17) 0.18374(17) 0.0209(5) Uani 1 1 d .
C222 C 0.36988(19) 0.65904(18) 0.13858(17) 0.0235(6) Uani 1 1 d .
H22E H 0.3702 0.6207 0.0854 0.028 Uiso 1 1 calc R
C223 C 0.30216(19) 0.63127(18) 0.16972(18) 0.0260(6) Uani 1 1 d .
C224 C 0.2252(2) 0.5409(2) 0.1223(2) 0.0349(7) Uani 1 1 d .
C225 C 0.2538(4) 0.4749(3) 0.1824(3) 0.0844(16) Uani 1 1 d .
H22F H 0.3205 0.4616 0.1918 0.127 Uiso 1 1 calc R
H22G H 0.2056 0.4168 0.1532 0.127 Uiso 1 1 calc R
H22H H 0.2539 0.5038 0.2408 0.127 Uiso 1 1 calc R
C226 C 0.2206(2) 0.4931(2) 0.0302(2) 0.0395(8) Uani 1 1 d .
H22I H 0.2859 0.4772 0.0377 0.059 Uiso 1 1 calc R
H22J H 0.2025 0.5351 -0.0089 0.059 Uiso 1 1 calc R
H22K H 0.1704 0.4364 0.0027 0.059 Uiso 1 1 calc R
C227 C 0.1212(2) 0.5633(3) 0.1076(3) 0.0621(11) Uani 1 1 d .
H22L H 0.1031 0.6050 0.0682 0.093 Uiso 1 1 calc R
H22M H 0.1218 0.5936 0.1660 0.093 Uiso 1 1 calc R
H22N H 0.0723 0.5056 0.0793 0.093 Uiso 1 1 calc R
C228 C 0.30868(19) 0.68824(18) 0.25045(18) 0.0259(6) Uani 1 1 d .
H22O H 0.2642 0.6691 0.2737 0.031 Uiso 1 1 calc R
C229 C 0.37567(18) 0.77110(18) 0.29956(17) 0.0215(6) Uani 1 1 d .
C230 C 0.38317(19) 0.82779(18) 0.39108(17) 0.0233(6) Uani 1 1 d .
C231 C 0.3106(2) 0.7817(2) 0.4202(2) 0.0380(7) Uani 1 1 d .
H23C H 0.2419 0.7784 0.3764 0.057 Uiso 1 1 calc R
H23D H 0.3201 0.8184 0.4800 0.057 Uiso 1 1 calc R
H23E H 0.3233 0.7188 0.4229 0.057 Uiso 1 1 calc R
C232 C 0.3590(2) 0.92499(19) 0.38670(19) 0.0304(7) Uani 1 1 d .
H23F H 0.4074 0.9583 0.3728 0.046 Uiso 1 1 calc R
H23G H 0.3625 0.9593 0.4451 0.046 Uiso 1 1 calc R
H23H H 0.2918 0.9195 0.3394 0.046 Uiso 1 1 calc R
C233 C 0.4887(2) 0.8359(2) 0.46407(18) 0.0318(7) Uani 1 1 d .
H23I H 0.5370 0.8654 0.4476 0.048 Uiso 1 1 calc R
H23J H 0.5024 0.7738 0.4693 0.048 Uiso 1 1 calc R
H23K H 0.4943 0.8736 0.5221 0.048 Uiso 1 1 calc R
C234 C 0.43933(18) 0.79971(17) 0.26239(17) 0.0193(5) Uani 1 1 d .

loop_
_atom_site_aniso_label
_atom_site_aniso_U_11
_atom_site_aniso_U_22
_atom_site_aniso_U_33
_atom_site_aniso_U_23
_atom_site_aniso_U_13
_atom_site_aniso_U_12
Al1 0.0181(4) 0.0215(4) 0.0201(4) 0.0044(3) 0.0089(3) 0.0021(3)
Al2 0.0205(4) 0.0209(4) 0.0231(4) 0.0060(3) 0.0132(3) 0.0046(3)
O11 0.0214(9) 0.0318(11) 0.0203(9) 0.0078(8) 0.0107(8) 0.0073(8)
O12 0.0237(10) 0.0250(10) 0.0197(9) -0.0006(8) 0.0120(8) -0.0040(8)
O13 0.0317(11) 0.0241(10) 0.0315(11) -0.0010(8) 0.0196(9) -0.0009(8)
O14 0.0299(11) 0.0238(10) 0.0268(10) 0.0075(8) 0.0119(9) 0.0062(8)
O21 0.0250(10) 0.0266(10) 0.0239(10) 0.0075(8) 0.0137(8) 0.0114(8)
O22 0.0206(9) 0.0188(9) 0.0225(9) 0.0027(7) 0.0114(8) 0.0028(7)
O23 0.0302(12) 0.0232(11) 0.0982(19) 0.0213(12) 0.0376(13) 0.0060(9)
O24 0.0793(17) 0.0270(12) 0.0557(15) -0.0023(10) 0.0545(14) -0.0067(11)
N1 0.0147(10) 0.0214(11) 0.0195(11) 0.0080(9) 0.0063(9) 0.0027(8)
N2 0.0222(11) 0.0229(12) 0.0244(12) 0.0060(9) 0.0148(10) 0.0035(9)
C11 0.0300(16) 0.0280(16) 0.0319(16) -0.0022(13) 0.0155(14) 0.0019(12)
C12 0.0328(16) 0.0221(15) 0.0373(17) -0.0003(13) 0.0123(14) 0.0088(12)
C13 0.0300(15) 0.0237(14) 0.0278(15) 0.0140(12) 0.0111(13) 0.0034(12)
C14 0.0191(13) 0.0305(15) 0.0251(14) 0.0132(12) 0.0101(12) 0.0010(11)
C15 0.0210(13) 0.0226(14) 0.0183(13) 0.0026(11) 0.0071(11) 0.0045(11)
C16 0.0169(13) 0.0192(13) 0.0207(13) 0.0057(11) 0.0058(11) 0.0034(10)
C17 0.0212(14) 0.0190(13) 0.0229(14) 0.0014(11) 0.0099(12) 0.0012(10)
C18 0.0200(14) 0.0202(14) 0.0321(15) 0.0057(12) 0.0118(12) 0.0044(11)
C19 0.0204(14) 0.0249(15) 0.0384(16) 0.0072(12) 0.0162(13) 0.0074(11)
C21 0.0278(17) 0.0230(16) 0.091(3) 0.0233(17) 0.0305(18) 0.0066(13)
C22 0.049(2) 0.050(2) 0.044(2) 0.0233(17) 0.0161(17) -0.0082(17)
C23 0.054(2) 0.050(2) 0.053(2) 0.0049(17) 0.0371(19) 0.0030(17)
C24 0.0394(18) 0.0348(17) 0.0396(18) 0.0021(14) 0.0323(15) 0.0000(14)
C25 0.0241(14) 0.0213(14) 0.0320(16) 0.0036(12) 0.0120(13) 0.0054(11)
C26 0.0199(13) 0.0209(13) 0.0249(14) 0.0057(11) 0.0111(12) 0.0038(10)
C27 0.0248(14) 0.0197(14) 0.0297(15) 0.0008(11) 0.0138(13) 0.0027(11)
C28 0.0198(13) 0.0235(14) 0.0289(15) 0.0063(12) 0.0133(12) 0.0031(11)
C29 0.0200(14) 0.0258(15) 0.0356(16) 0.0029(12) 0.0142(13) 0.0043(11)
C110 0.0359(18) 0.0445(19) 0.0427(19) 0.0022(15) 0.0243(16) 0.0104(15)
C111 0.0374(18) 0.0368(18) 0.065(2) 0.0196(17) 0.0309(17) 0.0183(14)
C112 0.0250(15) 0.0348(17) 0.054(2) 0.0120(15) 0.0197(15) 0.0047(13)
C113 0.0179(13) 0.0231(14) 0.0280(15) 0.0045(12) 0.0029(12) 0.0040(11)
C114 0.0210(14) 0.0214(14) 0.0224(14) 0.0037(11) 0.0071(12) 0.0035(11)
C115 0.0233(14) 0.0338(16) 0.0202(14) 0.0036(12) 0.0036(12) 0.0066(12)
C116 0.0303(17) 0.051(2) 0.0290(17) -0.0048(15) 0.0005(14) 0.0080(15)
C117 0.0403(18) 0.0340(17) 0.0273(16) 0.0017(13) 0.0137(14) 0.0089(14)
C118 0.0457(19) 0.0436(19) 0.0188(15) 0.0094(13) 0.0091(14) 0.0120(15)
C119 0.0184(13) 0.0216(13) 0.0218(13) 0.0079(11) 0.0089(11) 0.0045(10)
C120 0.0185(13) 0.0292(15) 0.0191(13) 0.0104(11) 0.0061(11) 0.0053(11)
C121 0.0136(12) 0.0253(14) 0.0223(14) 0.0073(11) 0.0077(11) 0.0014(10)
C122 0.0212(13) 0.0282(15) 0.0175(13) 0.0066(11) 0.0093(11) 0.0040(11)
C123 0.0195(13) 0.0245(14) 0.0191(13) 0.0026(11) 0.0076(11) 0.0037(11)
C124 0.0263(15) 0.0239(14) 0.0209(14) 0.0015(11) 0.0107(12) -0.0030(11)
C125 0.052(2) 0.0313(17) 0.0346(17) -0.0018(14) 0.0195(16) 0.0068(15)
C126 0.063(2) 0.0384(19) 0.0271(17) 0.0003(14) 0.0188(17) -0.0053(16)
C127 0.0303(17) 0.0447(19) 0.0277(16) -0.0019(14) 0.0060(14) -0.0080(14)
C128 0.0216(13) 0.0230(14) 0.0211(14) 0.0040(11) 0.0104(11) -0.0005(11)
C129 0.0195(13) 0.0212(13) 0.0209(13) 0.0053(11) 0.0117(11) 0.0054(10)
C130 0.0239(14) 0.0243(14) 0.0194(13) 0.0039(11) 0.0127(12) 0.0022(11)
C131 0.054(2) 0.0339(17) 0.0306(16) 0.0020(13) 0.0286(16) -0.0074(15)
C132 0.0259(15) 0.0331(16) 0.0275(15) 0.0051(12) 0.0177(13) 0.0043(12)
C133 0.0369(17) 0.0392(18) 0.0266(15) 0.0116(13) 0.0145(14) 0.0131(14)
C134 0.0163(13) 0.0231(14) 0.0188(13) 0.0014(11) 0.0078(11) 0.0014(10)
C210 0.041(2) 0.069(2) 0.054(2) 0.0123(19) 0.0308(18) 0.0277(18)
C211 0.0316(18) 0.0336(19) 0.081(3) 0.0108(18) 0.0226(18) 0.0130(14)
C212 0.0258(16) 0.0441(19) 0.0460(19) 0.0057(16) 0.0134(15) 0.0115(14)
C213 0.0187(13) 0.0255(14) 0.0231(14) 0.0063(11) 0.0096(11) 0.0011(11)
C214 0.0259(14) 0.0224(14) 0.0251(14) 0.0081(11) 0.0168(12) 0.0029(11)
C215 0.0288(15) 0.0255(14) 0.0215(14) 0.0055(11) 0.0141(12) 0.0045(12)
C216 0.0335(17) 0.0404(18) 0.0220(15) 0.0002(13) 0.0110(13) 0.0029(14)
C217 0.0350(17) 0.0380(17) 0.0262(15) 0.0083(13) 0.0188(14) 0.0059(13)
C218 0.0421(18) 0.0249(15) 0.0302(16) 0.0010(12) 0.0191(14) 0.0009(13)
C219 0.0229(14) 0.0201(13) 0.0267(14) 0.0080(11) 0.0161(12) 0.0051(11)
C220 0.0254(14) 0.0255(14) 0.0195(13) 0.0055(11) 0.0115(12) 0.0056(11)
C221 0.0203(13) 0.0221(14) 0.0204(13) 0.0060(11) 0.0082(11) 0.0061(11)
C222 0.0266(14) 0.0214(14) 0.0184(13) 0.0016(11) 0.0072(12) 0.0054(11)
C223 0.0235(14) 0.0247(15) 0.0260(15) 0.0080(12) 0.0062(12) 0.0029(11)
C224 0.0335(17) 0.0299(16) 0.0309(16) 0.0032(13) 0.0083(14) -0.0104(13)
C225 0.128(4) 0.039(2) 0.048(2) 0.0178(19) 0.003(3) -0.034(2)
C226 0.0321(17) 0.0299(17) 0.0392(18) -0.0027(14) 0.0056(15) -0.0038(13)
C227 0.038(2) 0.071(3) 0.057(2) -0.016(2) 0.0226(19) -0.0232(18)
C228 0.0217(14) 0.0285(15) 0.0292(15) 0.0105(12) 0.0115(12) 0.0015(11)
C229 0.0190(13) 0.0254(14) 0.0214(13) 0.0087(11) 0.0086(11) 0.0055(11)
C230 0.0272(14) 0.0261(14) 0.0228(14) 0.0080(11) 0.0160(12) 0.0059(11)
C231 0.0463(19) 0.0362(18) 0.0402(18) 0.0061(14) 0.0301(16) 0.0000(14)
C232 0.0394(17) 0.0295(16) 0.0306(16) 0.0082(13) 0.0222(14) 0.0122(13)
C233 0.0358(17) 0.0389(17) 0.0231(15) 0.0111(13) 0.0130(13) 0.0090(13)
C234 0.0175(13) 0.0181(13) 0.0227(13) 0.0067(11) 0.0083(11) 0.0030(10)

loop_
_atom_type_symbol
_atom_type_description
_atom_type_scat_dispersion_real
_atom_type_scat_dispersion_imag
_atom_type_scat_source
C C 0.0033 0.0016 'International Tables Vol C Tables 4.2.6.8 and 6.1.1.4'
H H 0.0000 0.0000 'International Tables Vol C Tables 4.2.6.8 and 6.1.1.4'
N N 0.0061 0.0033 'International Tables Vol C Tables 4.2.6.8 and 6.1.1.4'
O O 0.0106 0.0060 'International Tables Vol C Tables 4.2.6.8 and 6.1.1.4'
Al Al 0.0645 0.0514 'International Tables Vol C Tables 4.2.6.8 and 6.1.1.4'

loop_
_geom_angle_atom_site_label_1
_geom_angle_atom_site_label_2
_geom_angle_atom_site_label_3
_geom_angle
O12 Al1 O11 119.30(9)
O12 Al1 O13 93.94(8)
O11 Al1 O13 105.11(9)
O12 Al1 O14 131.84(9)
O11 Al1 O14 107.79(9)
O13 Al1 O14 82.64(8)
O12 Al1 N1 90.14(8)
O11 Al1 N1 92.35(8)
O13 Al1 N1 157.11(9)
O14 Al1 N1 77.92(8)
O23 Al2 O21 121.32(11)
O23 Al2 O22 94.18(9)
O21 Al2 O22 106.84(9)
O23 Al2 N2 135.32(11)
O21 Al2 N2 98.34(9)
O22 Al2 N2 92.93(8)
O23 Al2 O24 80.02(9)
O21 Al2 O24 93.12(9)
O22 Al2 O24 159.16(10)
N2 Al2 O24 77.97(8)
C119 O11 Al1 134.23(16)
C134 O12 Al1 136.38(15)
C11 O13 Al1 118.09(16)
C13 O14 C12 116.4(2)
C13 O14 Al1 120.57(15)
C12 O14 Al1 112.00(16)
C219 O21 Al2 126.42(16)
C234 O22 Al2 133.14(15)
C21 O23 Al2 119.73(17)
C22 O24 C23 118.6(2)
C22 O24 Al2 108.74(18)
C23 O24 Al2 116.13(17)
C14 N1 C15 110.68(18)
C14 N1 C120 109.27(18)
C15 N1 C120 108.30(19)
C14 N1 Al1 109.29(15)
C15 N1 Al1 109.06(15)
C120 N1 Al1 110.23(14)
C24 N2 C25 111.1(2)
C24 N2 C220 107.2(2)
C25 N2 C220 107.99(19)
C24 N2 Al2 113.21(16)
C25 N2 Al2 106.40(15)
C220 N2 Al2 110.84(15)
O13 C11 C12 108.5(2)
O13 C11 H11A 110.0
C12 C11 H11A 110.0
O13 C11 H11B 110.0
C12 C11 H11B 110.0
H11A C11 H11B 108.4
O14 C12 C11 103.4(2)
O14 C12 H12A 111.1
C11 C12 H12A 111.1
O14 C12 H12B 111.1
C11 C12 H12B 111.1
H12A C12 H12B 109.0
O14 C13 C14 104.0(2)
O14 C13 H13B 111.0
C14 C13 H13B 111.0
O14 C13 H13C 111.0
C14 C13 H13C 111.0
H13B C13 H13C 109.0
N1 C14 C13 108.1(2)
N1 C14 H14A 110.1
C13 C14 H14A 110.1
N1 C14 H14B 110.1
C13 C14 H14B 110.1
H14A C14 H14B 108.4
N1 C15 C16 113.7(2)
N1 C15 H15A 108.8
C16 C15 H15A 108.8
N1 C15 H15B 108.8
C16 C15 H15B 108.8
H15A C15 H15B 107.7
C17 C16 C119 121.1(2)
C17 C16 C15 118.7(2)
C119 C16 C15 120.0(2)
C18 C17 C16 121.3(2)
C18 C17 H17A 119.3
C16 C17 H17A 119.3
C17 C18 C113 116.6(2)
C17 C18 C19 123.4(2)
C113 C18 C19 120.0(2)
C111 C19 C110 108.5(2)
C111 C19 C18 109.0(2)
C110 C19 C18 111.7(2)
C111 C19 C112 110.2(2)
C110 C19 C112 108.4(2)
C18 C19 C112 109.0(2)
O23 C21 C22 108.1(2)
O23 C21 H21A 110.1
C22 C21 H21A 110.1
O23 C21 H21B 110.1
C22 C21 H21B 110.1
H21A C21 H21B 108.4
O24 C22 C21 103.5(2)
O24 C22 H22A 111.1
C21 C22 H22A 111.1
O24 C22 H22B 111.1
C21 C22 H22B 111.1
H22A C22 H22B 109.0
O24 C23 C24 106.8(2)
O24 C23 H23A 110.4
C24 C23 H23A 110.4
O24 C23 H23B 110.4
C24 C23 H23B 110.4
H23A C23 H23B 108.6
C23 C24 N2 112.7(2)
C23 C24 H24A 109.1
N2 C24 H24A 109.1
C23 C24 H24B 109.1
N2 C24 H24B 109.1
H24A C24 H24B 107.8
N2 C25 C26 115.0(2)
N2 C25 H25A 108.5
C26 C25 H25A 108.5
N2 C25 H25B 108.5
C26 C25 H25B 108.5
H25A C25 H25B 107.5
C219 C26 C27 120.3(2)
C219 C26 C25 119.3(2)
C27 C26 C25 120.4(2)
C28 C27 C26 121.6(2)
C28 C27 H27A 119.2
C26 C27 H27A 119.2
C27 C28 C213 116.5(2)
C27 C28 C29 120.2(2)
C213 C28 C29 123.3(2)
C212 C29 C211 108.4(2)
C212 C29 C210 108.1(2)
C211 C29 C210 109.4(3)
C212 C29 C28 112.2(2)
C211 C29 C28 109.3(2)
C210 C29 C28 109.5(2)
C19 C110 H11C 109.5
C19 C110 H11D 109.5
H11C C110 H11D 109.5
C19 C110 H11E 109.5
H11C C110 H11E 109.5
H11D C110 H11E 109.5
C19 C111 H11F 109.5
C19 C111 H11G 109.5
H11F C111 H11G 109.5
C19 C111 H11H 109.5
H11F C111 H11H 109.5
H11G C111 H11H 109.5
C19 C112 H11I 109.5
C19 C112 H11J 109.5
H11I C112 H11J 109.5
C19 C112 H11K 109.5
H11I C112 H11K 109.5
H11J C112 H11K 109.5
C114 C113 C18 124.3(2)
C114 C113 H13A 117.8
C18 C113 H13A 117.8
C113 C114 C119 117.5(2)
C113 C114 C115 121.2(2)
C119 C114 C115 121.3(2)
C116 C115 C114 112.3(2)
C116 C115 C118 107.3(2)
C114 C115 C118 110.0(2)
C116 C115 C117 107.3(2)
C114 C115 C117 109.3(2)
C118 C115 C117 110.6(2)
C115 C116 H11L 109.5
C115 C116 H11M 109.5
H11L C116 H11M 109.5
C115 C116 H11N 109.5
H11L C116 H11N 109.5
H11M C116 H11N 109.5
C115 C117 H11O 109.5
C115 C117 H11P 109.5
H11O C117 H11P 109.5
C115 C117 H11Q 109.5
H11O C117 H11Q 109.5
H11P C117 H11Q 109.5
C115 C118 H11R 109.5
C115 C118 H11S 109.5
H11R C118 H11S 109.5
C115 C118 H11T 109.5
H11R C118 H11T 109.5
H11S C118 H11T 109.5
O11 C119 C16 119.9(2)
O11 C119 C114 120.9(2)
C16 C119 C114 119.1(2)
N1 C120 C121 113.2(2)
N1 C120 H12C 108.9
C121 C120 H12C 108.9
N1 C120 H12D 108.9
C121 C120 H12D 108.9
H12C C120 H12D 107.7
C134 C121 C122 120.4(2)
C134 C121 C120 119.0(2)
C122 C121 C120 120.6(2)
C123 C122 C121 121.5(2)
C123 C122 H12E 119.3
C121 C122 H12E 119.3
C122 C123 C128 116.8(2)
C122 C123 C124 123.2(2)
C128 C123 C124 120.0(2)
C125 C124 C126 109.2(2)
C125 C124 C127 108.5(2)
C126 C124 C127 107.8(2)
C125 C124 C123 108.8(2)
C126 C124 C123 111.9(2)
C127 C124 C123 110.5(2)
C124 C125 H12F 109.5
C124 C125 H12G 109.5
H12F C125 H12G 109.5
C124 C125 H12H 109.5
H12F C125 H12H 109.5
H12G C125 H12H 109.5
C124 C126 H12I 109.5
C124 C126 H12J 109.5
H12I C126 H12J 109.5
C124 C126 H12K 109.5
H12I C126 H12K 109.5
H12J C126 H12K 109.5
C124 C127 H12L 109.5
C124 C127 H12M 109.5
H12L C127 H12M 109.5
C124 C127 H12N 109.5
H12L C127 H12N 109.5
H12M C127 H12N 109.5
C129 C128 C123 123.9(2)
C129 C128 H12O 118.1
C123 C128 H12O 118.1
C128 C129 C134 117.5(2)
C128 C129 C130 122.1(2)
C134 C129 C130 120.4(2)
C131 C130 C133 107.6(2)
C131 C130 C129 111.7(2)
C133 C130 C129 109.6(2)
C131 C130 C132 107.5(2)
C133 C130 C132 111.0(2)
C129 C130 C132 109.4(2)
C130 C131 H13D 109.5
C130 C131 H13E 109.5
H13D C131 H13E 109.5
C130 C131 H13F 109.5
H13D C131 H13F 109.5
H13E C131 H13F 109.5
C130 C132 H13G 109.5
C130 C132 H13H 109.5
H13G C132 H13H 109.5
C130 C132 H13I 109.5
H13G C132 H13I 109.5
H13H C132 H13I 109.5
C130 C133 H13J 109.5
C130 C133 H13K 109.5
H13J C133 H13K 109.5
C130 C133 H13L 109.5
H13J C133 H13L 109.5
H13K C133 H13L 109.5
O12 C134 C121 119.5(2)
O12 C134 C129 120.6(2)
C121 C134 C129 119.9(2)
C29 C210 H21C 109.5
C29 C210 H21D 109.5
H21C C210 H21D 109.5
C29 C210 H21E 109.5
H21C C210 H21E 109.5
H21D C210 H21E 109.5
C29 C211 H21F 109.5
C29 C211 H21G 109.5
H21F C211 H21G 109.5
C29 C211 H21H 109.5
H21F C211 H21H 109.5
H21G C211 H21H 109.5
C29 C212 H21I 109.5
C29 C212 H21J 109.5
H21I C212 H21J 109.5
C29 C212 H21K 109.5
H21I C212 H21K 109.5
H21J C212 H21K 109.5
C28 C213 C214 124.7(2)
C28 C213 H21L 117.7
C214 C213 H21L 117.7
C213 C214 C219 117.2(2)
C213 C214 C215 121.8(2)
C219 C214 C215 120.9(2)
C216 C215 C214 112.0(2)
C216 C215 C218 106.8(2)
C214 C215 C218 112.0(2)
C216 C215 C217 107.8(2)
C214 C215 C217 108.4(2)
C218 C215 C217 109.7(2)
C215 C216 H21M 109.5
C215 C216 H21N 109.5
H21M C216 H21N 109.5
C215 C216 H21O 109.5
H21M C216 H21O 109.5
H21N C216 H21O 109.5
C215 C217 H21P 109.5
C215 C217 H21Q 109.5
H21P C217 H21Q 109.5
C215 C217 H21R 109.5
H21P C217 H21R 109.5
H21Q C217 H21R 109.5
C215 C218 H21S 109.5
C215 C218 H21T 109.5
H21S C218 H21T 109.5
C215 C218 H21U 109.5
H21S C218 H21U 109.5
H21T C218 H21U 109.5
O21 C219 C26 118.5(2)
O21 C219 C214 121.9(2)
C26 C219 C214 119.7(2)
C221 C220 N2 115.3(2)
C221 C220 H22C 108.5
N2 C220 H22C 108.5
C221 C220 H22D 108.5
N2 C220 H22D 108.5
H22C C220 H22D 107.5
C222 C221 C234 120.7(2)
C222 C221 C220 119.5(2)
C234 C221 C220 119.8(2)
C223 C222 C221 121.3(2)
C223 C222 H22E 119.3
C221 C222 H22E 119.3
C222 C223 C228 116.6(2)
C222 C223 C224 123.6(2)
C228 C223 C224 119.7(2)
C226 C224 C225 108.8(3)
C226 C224 C227 107.7(2)
C225 C224 C227 110.1(3)
C226 C224 C223 112.6(2)
C225 C224 C223 108.3(2)
C227 C224 C223 109.3(3)
C224 C225 H22F 109.5
C224 C225 H22G 109.5
H22F C225 H22G 109.5
C224 C225 H22H 109.5
H22F C225 H22H 109.5
H22G C225 H22H 109.5
C224 C226 H22I 109.5
C224 C226 H22J 109.5
H22I C226 H22J 109.5
C224 C226 H22K 109.5
H22I C226 H22K 109.5
H22J C226 H22K 109.5
C224 C227 H22L 109.5
C224 C227 H22M 109.5
H22L C227 H22M 109.5
C224 C227 H22N 109.5
H22L C227 H22N 109.5
H22M C227 H22N 109.5
C229 C228 C223 124.8(2)
C229 C228 H22O 117.6
C223 C228 H22O 117.6
C228 C229 C234 116.7(2)
C228 C229 C230 122.2(2)
C234 C229 C230 121.1(2)
C233 C230 C232 109.7(2)
C233 C230 C231 107.4(2)
C232 C230 C231 107.2(2)
C233 C230 C229 109.3(2)
C232 C230 C229 110.8(2)
C231 C230 C229 112.2(2)
C230 C231 H23C 109.5
C230 C231 H23D 109.5
H23C C231 H23D 109.5
C230 C231 H23E 109.5
H23C C231 H23E 109.5
H23D C231 H23E 109.5
C230 C232 H23F 109.5
C230 C232 H23G 109.5
H23F C232 H23G 109.5
C230 C232 H23H 109.5
H23F C232 H23H 109.5
H23G C232 H23H 109.5
C230 C233 H23I 109.5
C230 C233 H23J 109.5
H23I C233 H23J 109.5
C230 C233 H23K 109.5
H23I C233 H23K 109.5
H23J C233 H23K 109.5
O22 C234 C221 119.2(2)
O22 C234 C229 121.1(2)
C221 C234 C229 119.7(2)

loop_
_geom_bond_atom_site_label_1
_geom_bond_atom_site_label_2
_geom_bond_distance
Al1 O12 1.7478(18)
Al1 O11 1.7483(18)
Al1 O13 1.7806(18)
Al1 O14 1.9700(19)
Al1 N1 2.112(2)
Al2 O23 1.740(2)
Al2 O21 1.7474(19)
Al2 O22 1.7602(18)
Al2 N2 2.053(2)
Al2 O24 2.128(2)
O11 C119 1.357(3)
O12 C134 1.347(3)
O13 C11 1.404(3)
O14 C13 1.441(3)
O14 C12 1.447(3)
O21 C219 1.355(3)
O22 C234 1.344(3)
O23 C21 1.415(3)
O24 C22 1.437(4)
O24 C23 1.458(4)
N1 C14 1.491(3)
N1 C15 1.493(3)
N1 C120 1.501(3)
N2 C24 1.494(3)
N2 C25 1.499(3)
N2 C220 1.510(3)
C11 C12 1.506(4)
C11 H11A 0.9900
C11 H11B 0.9900
C12 H12A 0.9900
C12 H12B 0.9900
C13 C14 1.499(4)
C13 H13B 0.9900
C13 H13C 0.9900
C14 H14A 0.9900
C14 H14B 0.9900
C15 C16 1.505(3)
C15 H15A 0.9900
C15 H15B 0.9900
C16 C17 1.391(3)
C16 C119 1.397(3)
C17 C18 1.381(3)
C17 H17A 0.9500
C18 C113 1.403(4)
C18 C19 1.536(3)
C19 C111 1.528(4)
C19 C110 1.536(4)
C19 C112 1.536(4)
C21 C22 1.478(4)
C21 H21A 0.9900
C21 H21B 0.9900
C22 H22A 0.9900
C22 H22B 0.9900
C23 C24 1.459(4)
C23 H23A 0.9900
C23 H23B 0.9900
C24 H24A 0.9900
C24 H24B 0.9900
C25 C26 1.503(4)
C25 H25A 0.9900
C25 H25B 0.9900
C26 C219 1.402(3)
C26 C27 1.403(3)
C27 C28 1.388(4)
C27 H27A 0.9500
C28 C213 1.391(3)
C28 C29 1.539(4)
C29 C212 1.521(4)
C29 C211 1.529(4)
C29 C210 1.534(4)
C110 H11C 0.9800
C110 H11D 0.9800
C110 H11E 0.9800
C111 H11F 0.9800
C111 H11G 0.9800
C111 H11H 0.9800
C112 H11I 0.9800
C112 H11J 0.9800
C112 H11K 0.9800
C113 C114 1.387(3)
C113 H13A 0.9500
C114 C119 1.413(3)
C114 C115 1.538(4)
C115 C116 1.535(4)
C115 C118 1.539(4)
C115 C117 1.539(4)
C116 H11L 0.9800
C116 H11M 0.9800
C116 H11N 0.9800
C117 H11O 0.9800
C117 H11P 0.9800
C117 H11Q 0.9800
C118 H11R 0.9800
C118 H11S 0.9800
C118 H11T 0.9800
C120 C121 1.504(3)
C120 H12C 0.9900
C120 H12D 0.9900
C121 C134 1.394(3)
C121 C122 1.395(3)
C122 C123 1.385(3)
C122 H12E 0.9500
C123 C128 1.402(3)
C123 C124 1.540(3)
C124 C125 1.528(4)
C124 C126 1.529(4)
C124 C127 1.534(4)
C125 H12F 0.9800
C125 H12G 0.9800
C125 H12H 0.9800
C126 H12I 0.9800
C126 H12J 0.9800
C126 H12K 0.9800
C127 H12L 0.9800
C127 H12M 0.9800
C127 H12N 0.9800
C128 C129 1.391(3)
C128 H12O 0.9500
C129 C134 1.408(3)
C129 C130 1.539(3)
C130 C131 1.528(4)
C130 C133 1.533(4)
C130 C132 1.542(3)
C131 H13D 0.9800
C131 H13E 0.9800
C131 H13F 0.9800
C132 H13G 0.9800
C132 H13H 0.9800
C132 H13I 0.9800
C133 H13J 0.9800
C133 H13K 0.9800
C133 H13L 0.9800
C210 H21C 0.9800
C210 H21D 0.9800
C210 H21E 0.9800
C211 H21F 0.9800
C211 H21G 0.9800
C211 H21H 0.9800
C212 H21I 0.9800
C212 H21J 0.9800
C212 H21K 0.9800
C213 C214 1.398(3)
C213 H21L 0.9500
C214 C219 1.408(4)
C214 C215 1.534(4)
C215 C216 1.532(4)
C215 C218 1.537(4)
C215 C217 1.543(4)
C216 H21M 0.9800
C216 H21N 0.9800
C216 H21O 0.9800
C217 H21P 0.9800
C217 H21Q 0.9800
C217 H21R 0.9800
C218 H21S 0.9800
C218 H21T 0.9800
C218 H21U 0.9800
C220 C221 1.503(3)
C220 H22C 0.9900
C220 H22D 0.9900
C221 C222 1.394(3)
C221 C234 1.397(3)
C222 C223 1.387(4)
C222 H22E 0.9500
C223 C228 1.395(4)
C223 C224 1.539(4)
C224 C226 1.523(4)
C224 C225 1.525(5)
C224 C227 1.537(5)
C225 H22F 0.9800
C225 H22G 0.9800
C225 H22H 0.9800
C226 H22I 0.9800
C226 H22J 0.9800
C226 H22K 0.9800
C227 H22L 0.9800
C227 H22M 0.9800
C227 H22N 0.9800
C228 C229 1.393(4)
C228 H22O 0.9500
C229 C234 1.417(3)
C229 C230 1.538(3)
C230 C233 1.532(4)
C230 C232 1.532(4)
C230 C231 1.536(4)
C231 H23C 0.9800
C231 H23D 0.9800
C231 H23E 0.9800
C232 H23F 0.9800
C232 H23G 0.9800
C232 H23H 0.9800
C233 H23I 0.9800
C233 H23J 0.9800
C233 H23K 0.9800

loop_
_geom_torsion_atom_site_label_1
_geom_torsion_atom_site_label_2
_geom_torsion_atom_site_label_3
_geom_torsion_atom_site_label_4
_geom_torsion
O12 Al1 O11 C119 -102.0(2)
O13 Al1 O11 C119 154.5(2)
O14 Al1 O11 C119 67.5(2)
N1 Al1 O11 C119 -10.5(2)
O11 Al1 O12 C134 79.7(3)
O13 Al1 O12 C134 -170.6(2)
O14 Al1 O12 C134 -86.9(3)
N1 Al1 O12 C134 -13.1(2)
O12 Al1 O13 C11 141.51(19)
O11 Al1 O13 C11 -96.72(19)
O14 Al1 O13 C11 9.80(18)
N1 Al1 O13 C11 41.8(3)
O12 Al1 O14 C13 70.0(2)
O11 Al1 O14 C13 -97.70(18)
O13 Al1 O14 C13 158.74(18)
N1 Al1 O14 C13 -9.11(17)
O12 Al1 O14 C12 -72.7(2)
O11 Al1 O14 C12 119.59(17)
O13 Al1 O14 C12 16.03(17)
N1 Al1 O14 C12 -151.82(17)
O23 Al2 O21 C219 -128.54(19)
O22 Al2 O21 C219 125.60(19)
N2 Al2 O21 C219 30.0(2)
O24 Al2 O21 C219 -48.3(2)
O23 Al2 O22 C234 153.9(2)
O21 Al2 O22 C234 -81.5(2)
N2 Al2 O22 C234 18.1(2)
O24 Al2 O22 C234 81.2(3)
O21 Al2 O23 C21 71.7(3)
O22 Al2 O23 C21 -175.7(2)
N2 Al2 O23 C21 -77.2(3)
O24 Al2 O23 C21 -15.8(2)
O23 Al2 O24 C22 -13.1(2)
O21 Al2 O24 C22 -134.41(19)
O22 Al2 O24 C22 62.1(3)
N2 Al2 O24 C22 127.7(2)
O23 Al2 O24 C23 -150.0(2)
O21 Al2 O24 C23 88.7(2)
O22 Al2 O24 C23 -74.8(4)
N2 Al2 O24 C23 -9.2(2)
O12 Al1 N1 C14 -151.87(15)
O11 Al1 N1 C14 88.80(15)
O13 Al1 N1 C14 -51.4(3)
O14 Al1 N1 C14 -18.89(15)
O12 Al1 N1 C15 87.02(15)
O11 Al1 N1 C15 -32.32(16)
O13 Al1 N1 C15 -172.5(2)
O14 Al1 N1 C15 -140.01(16)
O12 Al1 N1 C120 -31.77(16)
O11 Al1 N1 C120 -151.10(16)
O13 Al1 N1 C120 68.7(3)
O14 Al1 N1 C120 101.21(16)
O23 Al2 N2 C24 48.9(2)
O21 Al2 N2 C24 -104.61(19)
O22 Al2 N2 C24 147.90(18)
O24 Al2 N2 C24 -13.17(18)
O23 Al2 N2 C25 171.26(15)
O21 Al2 N2 C25 17.70(16)
O22 Al2 N2 C25 -89.79(15)
O24 Al2 N2 C25 109.14(16)
O23 Al2 N2 C220 -71.6(2)
O21 Al2 N2 C220 134.87(16)
O22 Al2 N2 C220 27.38(16)
O24 Al2 N2 C220 -133.69(17)
Al1 O13 C11 C12 -32.2(3)
C13 O14 C12 C11 -178.8(2)
Al1 O14 C12 C11 -34.4(2)
O13 C11 C12 O14 40.8(3)
C12 O14 C13 C14 175.0(2)
Al1 O14 C13 C14 33.8(2)
C15 N1 C14 C13 162.4(2)
C120 N1 C14 C13 -78.4(2)
Al1 N1 C14 C13 42.3(2)
O14 C13 C14 N1 -47.0(3)
C14 N1 C15 C16 -58.4(3)
C120 N1 C15 C16 -178.2(2)
Al1 N1 C15 C16 61.9(2)
N1 C15 C16 C17 133.5(2)
N1 C15 C16 C119 -50.6(3)
C119 C16 C17 C18 -0.4(4)
C15 C16 C17 C18 175.4(2)
C16 C17 C18 C113 0.9(4)
C16 C17 C18 C19 -178.0(2)
C17 C18 C19 C111 118.3(3)
C113 C18 C19 C111 -60.6(3)
C17 C18 C19 C110 -1.6(4)
C113 C18 C19 C110 179.5(2)
C17 C18 C19 C112 -121.4(3)
C113 C18 C19 C112 59.7(3)
Al2 O23 C21 C22 41.5(3)
C23 O24 C22 C21 170.7(3)
Al2 O24 C22 C21 35.1(3)
O23 C21 C22 O24 -47.0(3)
C22 O24 C23 C24 -103.6(3)
Al2 O24 C23 C24 28.9(3)
O24 C23 C24 N2 -39.7(4)
C25 N2 C24 C23 -85.4(3)
C220 N2 C24 C23 156.8(3)
Al2 N2 C24 C23 34.3(3)
C24 N2 C25 C26 66.3(3)
C220 N2 C25 C26 -176.3(2)
Al2 N2 C25 C26 -57.3(2)
N2 C25 C26 C219 58.9(3)
N2 C25 C26 C27 -124.2(3)
C219 C26 C27 C28 1.4(4)
C25 C26 C27 C28 -175.4(2)
C26 C27 C28 C213 0.6(4)
C26 C27 C28 C29 180.0(2)
C27 C28 C29 C212 175.3(2)
C213 C28 C29 C212 -5.5(4)
C27 C28 C29 C211 -64.6(3)
C213 C28 C29 C211 114.7(3)
C27 C28 C29 C210 55.2(3)
C213 C28 C29 C210 -125.5(3)
C17 C18 C113 C114 0.8(4)
C19 C18 C113 C114 179.8(2)
C18 C113 C114 C119 -2.9(4)
C18 C113 C114 C115 177.5(2)
C113 C114 C115 C116 -2.0(4)
C119 C114 C115 C116 178.4(3)
C113 C114 C115 C118 117.4(3)
C119 C114 C115 C118 -62.2(3)
C113 C114 C115 C117 -120.9(3)
C119 C114 C115 C117 59.5(3)
Al1 O11 C119 C16 27.7(4)
Al1 O11 C119 C114 -151.9(2)
C17 C16 C119 O11 178.6(2)
C15 C16 C119 O11 2.9(4)
C17 C16 C119 C114 -1.8(4)
C15 C16 C119 C114 -177.5(2)
C113 C114 C119 O11 -177.1(2)
C115 C114 C119 O11 2.5(4)
C113 C114 C119 C16 3.3(4)
C115 C114 C119 C16 -177.1(2)
C14 N1 C120 C121 -177.4(2)
C15 N1 C120 C121 -56.7(3)
Al1 N1 C120 C121 62.5(2)
N1 C120 C121 C134 -50.6(3)
N1 C120 C121 C122 129.9(2)
C134 C121 C122 C123 -1.1(4)
C120 C121 C122 C123 178.4(2)
C121 C122 C123 C128 -1.3(4)
C121 C122 C123 C124 177.2(2)
C122 C123 C124 C125 -108.7(3)
C128 C123 C124 C125 69.7(3)
C122 C123 C124 C126 12.0(4)
C128 C123 C124 C126 -169.5(3)
C122 C123 C124 C127 132.2(3)
C128 C123 C124 C127 -49.3(3)
C122 C123 C128 C129 0.8(4)
C124 C123 C128 C129 -177.7(2)
C123 C128 C129 C134 2.0(4)
C123 C128 C129 C130 -179.2(2)
C128 C129 C130 C131 7.4(3)
C134 C129 C130 C131 -173.8(2)
C128 C129 C130 C133 -111.7(3)
C134 C129 C130 C133 67.0(3)
C128 C129 C130 C132 126.4(3)
C134 C129 C130 C132 -54.8(3)
Al1 O12 C134 C121 30.4(4)
Al1 O12 C134 C129 -151.4(2)
C122 C121 C134 O12 -177.7(2)
C120 C121 C134 O12 2.9(4)
C122 C121 C134 C129 4.1(4)
C120 C121 C134 C129 -175.4(2)
C128 C129 C134 O12 177.3(2)
C130 C129 C134 O12 -1.5(4)
C128 C129 C134 C121 -4.4(4)
C130 C129 C134 C121 176.7(2)
C27 C28 C213 C214 -1.2(4)
C29 C28 C213 C214 179.5(2)
C28 C213 C214 C219 -0.2(4)
C28 C213 C214 C215 176.7(2)
C213 C214 C215 C216 5.4(3)
C219 C214 C215 C216 -177.8(2)
C213 C214 C215 C218 125.3(3)
C219 C214 C215 C218 -57.9(3)
C213 C214 C215 C217 -113.5(3)
C219 C214 C215 C217 63.3(3)
Al2 O21 C219 C26 -40.0(3)
Al2 O21 C219 C214 140.7(2)
C27 C26 C219 O21 177.8(2)
C25 C26 C219 O21 -5.4(3)
C27 C26 C219 C214 -2.9(4)
C25 C26 C219 C214 173.9(2)
C213 C214 C219 O21 -178.4(2)
C215 C214 C219 O21 4.6(4)
C213 C214 C219 C26 2.3(3)
C215 C214 C219 C26 -174.7(2)
C24 N2 C220 C221 178.3(2)
C25 N2 C220 C221 58.5(3)
Al2 N2 C220 C221 -57.7(2)
N2 C220 C221 C222 -135.7(2)
N2 C220 C221 C234 45.7(3)
C234 C221 C222 C223 0.4(4)
C220 C221 C222 C223 -178.2(2)
C221 C222 C223 C228 -3.0(4)
C221 C222 C223 C224 179.4(3)
C222 C223 C224 C226 -8.9(4)
C228 C223 C224 C226 173.6(3)
C222 C223 C224 C225 111.5(3)
C228 C223 C224 C225 -66.0(4)
C222 C223 C224 C227 -128.5(3)
C228 C223 C224 C227 54.0(4)
C222 C223 C228 C229 1.9(4)
C224 C223 C228 C229 179.6(3)
C223 C228 C229 C234 1.8(4)
C223 C228 C229 C230 -176.3(2)
C228 C229 C230 C233 119.8(3)
C234 C229 C230 C233 -58.2(3)
C228 C229 C230 C232 -119.2(3)
C234 C229 C230 C232 62.8(3)
C228 C229 C230 C231 0.7(4)
C234 C229 C230 C231 -177.3(2)
Al2 O22 C234 C221 -36.5(3)
Al2 O22 C234 C229 144.2(2)
C222 C221 C234 O22 -175.7(2)
C220 C221 C234 O22 2.8(3)
C222 C221 C234 C229 3.6(4)
C220 C221 C234 C229 -177.9(2)
C228 C229 C234 O22 174.8(2)
C230 C229 C234 O22 -7.1(4)
C228 C229 C234 C221 -4.5(4)
C230 C229 C234 C221 173.6(2)
